data_7231782
loop_
_publ_author_name
'Exner, Jessica'
'Eusterwiemann, Steffen'
'Janka, Oliver'
'Doerenkamp, Carsten'
'Massolle, Anja'
'Niehaus, Oliver'
'Daniliuc, Constantin G.'
'P\"ottgen, Rainer'
'Neugebauer, Johannes'
'Studer, Armido'
'Eckert, Hellmut'

_publ_section_title
;
 Antiferromagnetic ordering based on intermolecular London dispersion
 interactions in amphiphilic TEMPO ammonium salts.
;
_journal_issue 46
_journal_name_full 'Physical chemistry chemical physics : PCCP'
_journal_page_first 28979
_journal_page_last 28983
_journal_paper_doi 10.1039/c8cp05837g
_journal_volume 20
_journal_year 2018
_chemical_formula_sum 'C27 H60 Cl N2 O3'
_chemical_formula_weight 496.22
_space_group_crystal_system monoclinic
_space_group_IT_number 14
_space_group_name_Hall '-P 2ybc'
_space_group_name_H-M_alt 'P 1 21/c 1'
_symmetry_space_group_name_Hall '-P 2ybc'
_symmetry_space_group_name_H-M 'P 1 21/c 1'
_atom_sites_solution_hydrogens mixed
_audit_update_record
;
2018-02-27 deposited with the CCDC.
2018-11-09 downloaded from the CCDC.
;
_cell_angle_alpha 90
_cell_angle_beta 100.476(2)
_cell_angle_gamma 90
_cell_formula_units_Z 4
_cell_length_a 23.7688(8)
_cell_length_b 9.2641(3)
_cell_length_c 14.0543(5)
_cell_measurement_reflns_used 9879
_cell_measurement_temperature 100.(2)
_cell_measurement_theta_max 68.2761
_cell_measurement_theta_min 3.7824
_cell_volume 3043.12(18)
_computing_cell_refinement 'SAINT V8.37A (Bruker AXS Inc., 2015)'
_computing_data_collection 'APEX2 v.2014.1.1 (Bruker AXS Inc., 2014)'
_computing_data_reduction 'SAINT V8.37A (Bruker AXS Inc., 2015)'
_computing_molecular_graphics 'XP (Sheldrick, 2014)'
_computing_publication_material 'SHELXL-2014 (Sheldrick, 2014)'
_computing_structure_refinement 'SHELXL-2014/7 (Sheldrick, 2014)'
_computing_structure_solution 'SHELXL-2014 (Sheldrick, 2014)'
_diffrn_ambient_temperature 100.(2)
_diffrn_detector_area_resol_mean 10.4167
_diffrn_measured_fraction_theta_full 0.973
_diffrn_measured_fraction_theta_max 0.973
_diffrn_measurement_device_type 'Bruker D8 Venture PHOTON 100 CMOS'
_diffrn_measurement_method 'omega and phi scans'
_diffrn_radiation_monochromator 'MX mirror'
_diffrn_radiation_type ' Cu K\a'
_diffrn_radiation_wavelength 1.54178
_diffrn_reflns_av_R_equivalents 0.0783
_diffrn_reflns_av_unetI/netI 0.0590
_diffrn_reflns_limit_h_max 28
_diffrn_reflns_limit_h_min -26
_diffrn_reflns_limit_k_max 11
_diffrn_reflns_limit_k_min -11
_diffrn_reflns_limit_l_max 16
_diffrn_reflns_limit_l_min -16
_diffrn_reflns_number 28180
_diffrn_reflns_theta_full 66.59
_diffrn_reflns_theta_max 66.59
_diffrn_reflns_theta_min 3.78
_diffrn_source 'Cu ImS'
_diffrn_source_type 'micro focus tube'
_exptl_absorpt_coefficient_mu 1.310
_exptl_absorpt_correction_T_max 0.93
_exptl_absorpt_correction_T_min 0.80
_exptl_absorpt_correction_type multi-scan
_exptl_absorpt_process_details
;
Bruker AXS (2014). SADABS, Version 2014/2, Bruker AXS Inc., Madison, Wisconsin,
USA.
;
_exptl_crystal_colour yellow
_exptl_crystal_density_diffrn 1.083
_exptl_crystal_density_method 'not measured'
_exptl_crystal_description needle
_exptl_crystal_F_000 1108
_exptl_crystal_size_max 0.364
_exptl_crystal_size_mid 0.144
_exptl_crystal_size_min 0.054
_refine_diff_density_max 0.249
_refine_diff_density_min -0.273
_refine_ls_extinction_method none
_refine_ls_goodness_of_fit_ref 1.172
_refine_ls_hydrogen_treatment mixed
_refine_ls_matrix_type full
_refine_ls_number_parameters 321
_refine_ls_number_reflns 5221
_refine_ls_number_restraints 0
_refine_ls_restrained_S_all 1.172
_refine_ls_R_factor_all 0.0916
_refine_ls_R_factor_gt 0.0675
_refine_ls_shift/su_max 0.000
_refine_ls_shift/su_mean 0.000
_refine_ls_structure_factor_coef Fsqd
_refine_ls_weighting_details 'w=1/[\s^2^(Fo^2^)+(0.0188P)^2^+3.8445P] where P=(Fo^2^+2Fc^2^)/3'
_refine_ls_weighting_scheme calc
_refine_ls_wR_factor_gt 0.1188
_refine_ls_wR_factor_ref 0.1258
_reflns_number_gt 4073
_reflns_number_total 5221
_reflns_threshold_expression 'I > 2\s(I)'
_cod_data_source_file c8cp05837g2.cif
_cod_data_source_block stu8568
_cod_depositor_comments 'Adding full bibliography for 7231780--7231783.cif.'
_cod_database_code 7231782

loop_
_space_group_symop_operation_xyz
'x, y, z'
'-x, y+1/2, -z+1/2'
'-x, -y, -z'
'x, -y-1/2, z-1/2'

loop_
_atom_site_type_symbol
_atom_site_label
_atom_site_fract_x
_atom_site_fract_y
_atom_site_fract_z
_atom_site_U_iso_or_equiv
_atom_site_adp_type
_atom_site_calc_flag
_atom_site_refinement_flags_adp
_atom_site_refinement_flags_posn
_atom_site_occupancy
Cl Cl1 0.05973(3) -0.84842(7) -0.06870(5) 0.02281(18) Uani d . . 1
N N1 0.15813(9) -0.3463(2) 0.11813(15) 0.0135(5) Uani d . . 1
N N2 0.11338(9) 0.0189(2) 0.28258(16) 0.0116(5) Uani d . . 1
O O1 0.17871(8) -0.4574(2) 0.08106(14) 0.0193(4) Uani d . . 1
O O2 0.17516(11) -0.7622(2) 0.07597(17) 0.0286(5) Uani d . . 1
H H2C 0.1752(14) -0.674(4) 0.078(2) 0.033(10) Uiso d . . 1
H H2D 0.1422(18) -0.783(4) 0.036(3) 0.057(13) Uiso d . . 1
O O3 0.04081(10) -1.1865(2) -0.05578(17) 0.0256(5) Uani d . . 1
H H3A 0.0466(15) -1.095(4) -0.060(3) 0.040(11) Uiso d . . 1
H H3B 0.0159(16) -1.192(4) -0.023(3) 0.044(12) Uiso d . . 1
C C1 0.11743(11) -0.3758(3) 0.18527(19) 0.0145(6) Uani d . . 1
C C2 0.09106(11) -0.2344(3) 0.2137(2) 0.0147(6) Uani d . . 1
H H2A 0.0616 -0.201 0.1591 0.018 Uiso calc U R 1
H H2B 0.0721 -0.2523 0.2697 0.018 Uiso calc U R 1
C C3 0.13602(11) -0.1168(3) 0.23976(18) 0.0120(6) Uani d . . 1
H H3 0.1677 -0.1571 0.2892 0.014 Uiso calc U R 1
C C4 0.16011(11) -0.0829(3) 0.14934(19) 0.0140(6) Uani d . . 1
H H4A 0.1866 0.0002 0.1625 0.017 Uiso calc U R 1
H H4B 0.1284 -0.0548 0.0967 0.017 Uiso calc U R 1
C C5 0.19195(11) -0.2109(3) 0.11614(19) 0.0140(6) Uani d . . 1
C C6 0.06924(12) -0.4717(3) 0.1316(2) 0.0211(6) Uani d . . 1
H H6A 0.0494 -0.4211 0.0739 0.032 Uiso calc U R 1
H H6B 0.0421 -0.4934 0.1744 0.032 Uiso calc U R 1
H H6C 0.0855 -0.5619 0.1122 0.032 Uiso calc U R 1
C C7 0.14989(12) -0.4562(3) 0.2730(2) 0.0200(6) Uani d . . 1
H H7A 0.1658 -0.5457 0.2517 0.03 Uiso calc U R 1
H H7B 0.1237 -0.4794 0.3172 0.03 Uiso calc U R 1
H H7C 0.181 -0.3953 0.3064 0.03 Uiso calc U R 1
C C8 0.19792(12) -0.1849(3) 0.0113(2) 0.0199(6) Uani d . . 1
H H8A 0.2198 -0.2639 -0.0106 0.03 Uiso calc U R 1
H H8B 0.2179 -0.0933 0.0066 0.03 Uiso calc U R 1
H H8C 0.1598 -0.1806 -0.0295 0.03 Uiso calc U R 1
C C9 0.25101(11) -0.2333(3) 0.1801(2) 0.0210(7) Uani d . . 1
H H9A 0.2467 -0.2421 0.2479 0.031 Uiso calc U R 1
H H9B 0.2756 -0.1505 0.1731 0.031 Uiso calc U R 1
H H9C 0.2684 -0.3215 0.1601 0.031 Uiso calc U R 1
C C10 0.06344(11) 0.0838(3) 0.21472(19) 0.0153(6) Uani d . . 1
H H10A 0.0326 0.0124 0.2006 0.023 Uiso calc U R 1
H H10B 0.0756 0.1123 0.1544 0.023 Uiso calc U R 1
H H10C 0.0496 0.1688 0.245 0.023 Uiso calc U R 1
C C11 0.09361(12) -0.0189(3) 0.37520(19) 0.0161(6) Uani d . . 1
H H11A 0.0809 0.0687 0.404 0.024 Uiso calc U R 1
H H11B 0.1253 -0.0627 0.4204 0.024 Uiso calc U R 1
H H11C 0.0618 -0.0876 0.3615 0.024 Uiso calc U R 1
C C12 0.15944(11) 0.1352(3) 0.30321(19) 0.0154(6) Uani d . . 1
H H12A 0.1663 0.1737 0.2406 0.018 Uiso calc U R 1
H H12B 0.1445 0.2155 0.3379 0.018 Uiso calc U R 1
C C13 0.21633(11) 0.0874(3) 0.3621(2) 0.0180(6) Uani d . . 1
H H13A 0.2348 0.018 0.3239 0.022 Uiso calc U R 1
H H13B 0.2098 0.0379 0.4215 0.022 Uiso calc U R 1
C C14 0.25613(13) 0.2179(3) 0.3898(2) 0.0266(7) Uani d . . 1
H H14A 0.2357 0.2894 0.4233 0.032 Uiso calc U R 1
H H14B 0.2899 0.185 0.4366 0.032 Uiso calc U R 1
C C15 0.27711(13) 0.2939(3) 0.3062(2) 0.0272(7) Uani d . . 1
H H15A 0.2434 0.33 0.2605 0.033 Uiso calc U R 1
H H15B 0.3001 0.3788 0.3324 0.033 Uiso calc U R 1
C C16 0.31280(13) 0.2025(3) 0.2499(2) 0.0253(7) Uani d . . 1
H H16A 0.288 0.1286 0.2125 0.03 Uiso calc U R 1
H H16B 0.3427 0.1516 0.296 0.03 Uiso calc U R 1
C C17 0.34118(13) 0.2916(3) 0.1809(2) 0.0277(7) Uani d . . 1
H H17A 0.3113 0.3477 0.138 0.033 Uiso calc U R 1
H H17B 0.3677 0.3612 0.219 0.033 Uiso calc U R 1
C C18 0.37409(13) 0.2029(3) 0.1186(2) 0.0280(7) Uani d . . 1
H H18A 0.3468 0.1409 0.0751 0.034 Uiso calc U R 1
H H18B 0.401 0.1387 0.1611 0.034 Uiso calc U R 1
C C19 0.40775(13) 0.2926(3) 0.0575(2) 0.0277(7) Uani d . . 1
H H19A 0.3814 0.3626 0.0191 0.033 Uiso calc U R 1
H H19B 0.4372 0.3484 0.1013 0.033 Uiso calc U R 1
C C20 0.43686(13) 0.2050(3) -0.0110(2) 0.0300(7) Uani d . . 1
H H20A 0.4631 0.135 0.0275 0.036 Uiso calc U R 1
H H20B 0.4074 0.1493 -0.0547 0.036 Uiso calc U R 1
C C21 0.47049(13) 0.2940(3) -0.0719(2) 0.0290(7) Uani d . . 1
H H21A 0.444 0.3619 -0.112 0.035 Uiso calc U R 1
H H21B 0.4993 0.3521 -0.0283 0.035 Uiso calc U R 1
C C22 0.50083(14) 0.2050(3) -0.1377(2) 0.0307(8) Uani d . . 1
H H22A 0.472 0.1465 -0.1809 0.037 Uiso calc U R 1
H H22B 0.5274 0.1375 -0.0974 0.037 Uiso calc U R 1
C C23 0.53445(13) 0.2931(3) -0.1997(2) 0.0298(8) Uani d . . 1
H H23A 0.5078 0.3592 -0.2411 0.036 Uiso calc U R 1
H H23B 0.5628 0.3531 -0.1567 0.036 Uiso calc U R 1
C C24 0.56550(13) 0.2028(3) -0.2637(2) 0.0296(7) Uani d . . 1
H H24A 0.5375 0.1381 -0.3035 0.035 Uiso calc U R 1
H H24B 0.5939 0.1413 -0.222 0.035 Uiso calc U R 1
C C25 0.59599(13) 0.2898(3) -0.3304(2) 0.0304(8) Uani d . . 1
H H25A 0.6253 0.3512 -0.2906 0.036 Uiso calc U R 1
H H25B 0.568 0.3544 -0.3702 0.036 Uiso calc U R 1
C C26 0.62477(14) 0.1979(4) -0.3972(2) 0.0346(8) Uani d . . 1
H H26A 0.6532 0.1342 -0.3574 0.042 Uiso calc U R 1
H H26B 0.5956 0.1355 -0.4364 0.042 Uiso calc U R 1
C C27 0.65439(15) 0.2853(4) -0.4642(3) 0.0464(10) Uani d . . 1
H H27A 0.6267 0.3499 -0.5032 0.07 Uiso calc U R 1
H H27B 0.6706 0.2202 -0.5071 0.07 Uiso calc U R 1
H H27C 0.6851 0.3427 -0.426 0.07 Uiso calc U R 1

loop_
_atom_site_aniso_label
_atom_site_aniso_U_11
_atom_site_aniso_U_22
_atom_site_aniso_U_33
_atom_site_aniso_U_12
_atom_site_aniso_U_13
_atom_site_aniso_U_23
Cl1 0.0256(4) 0.0183(3) 0.0262(4) -0.0030(3) 0.0090(3) 0.0027(3)
N1 0.0180(12) 0.0123(11) 0.0109(11) 0.0010(9) 0.0049(9) -0.0019(9)
N2 0.0141(12) 0.0094(11) 0.0121(12) 0.0007(9) 0.0049(9) 0.0013(9)
O1 0.0265(11) 0.0149(10) 0.0184(11) 0.0014(8) 0.0087(9) -0.0064(8)
O2 0.0402(15) 0.0169(12) 0.0287(14) -0.0016(10) 0.0060(11) 0.0044(10)
O3 0.0302(13) 0.0170(12) 0.0314(14) 0.0046(9) 0.0104(10) 0.0000(9)
C1 0.0181(14) 0.0110(13) 0.0162(14) -0.0009(11) 0.0077(11) 0.0017(11)
C2 0.0148(14) 0.0123(13) 0.0182(15) -0.0007(11) 0.0061(11) -0.0001(11)
C3 0.0147(14) 0.0096(13) 0.0117(14) 0.0032(10) 0.0024(11) -0.0009(10)
C4 0.0173(15) 0.0107(13) 0.0140(14) -0.0019(11) 0.0025(11) -0.0007(11)
C5 0.0158(15) 0.0140(13) 0.0127(14) -0.0019(11) 0.0039(11) -0.0039(11)
C6 0.0196(16) 0.0183(15) 0.0270(17) -0.0047(12) 0.0088(12) -0.0056(13)
C7 0.0296(17) 0.0129(14) 0.0195(16) 0.0046(12) 0.0095(13) -0.0001(12)
C8 0.0242(16) 0.0187(15) 0.0196(16) -0.0024(12) 0.0117(12) -0.0030(12)
C9 0.0166(15) 0.0240(16) 0.0221(16) 0.0002(12) 0.0033(12) -0.0048(13)
C10 0.0152(14) 0.0135(13) 0.0163(15) 0.0053(11) 0.0011(11) 0.0032(11)
C11 0.0198(15) 0.0160(14) 0.0139(15) 0.0007(11) 0.0071(11) 0.0002(11)
C12 0.0197(14) 0.0126(13) 0.0148(14) -0.0040(11) 0.0055(11) -0.0019(11)
C13 0.0184(15) 0.0185(14) 0.0174(15) -0.0032(12) 0.0043(12) -0.0034(12)
C14 0.0209(16) 0.0321(18) 0.0260(18) -0.0037(14) 0.0022(13) -0.0111(14)
C15 0.0229(17) 0.0203(16) 0.039(2) -0.0053(13) 0.0066(14) -0.0056(14)
C16 0.0251(17) 0.0226(16) 0.0281(18) -0.0006(13) 0.0044(13) 0.0004(13)
C17 0.0230(17) 0.0232(16) 0.037(2) -0.0047(13) 0.0057(14) 0.0007(14)
C18 0.0247(17) 0.0283(17) 0.0322(19) -0.0006(14) 0.0082(14) 0.0026(14)
C19 0.0207(17) 0.0288(17) 0.0331(19) -0.0035(13) 0.0032(13) 0.0012(14)
C20 0.0264(18) 0.0288(17) 0.035(2) -0.0016(14) 0.0063(14) 0.0009(15)
C21 0.0232(17) 0.0295(17) 0.034(2) -0.0017(14) 0.0058(14) 0.0030(15)
C22 0.0290(18) 0.0266(17) 0.039(2) -0.0015(14) 0.0115(15) 0.0004(15)
C23 0.0280(18) 0.0288(17) 0.0340(19) -0.0008(14) 0.0091(14) 0.0027(15)
C24 0.0261(18) 0.0268(17) 0.037(2) -0.0024(14) 0.0077(14) -0.0006(15)
C25 0.0244(18) 0.0318(18) 0.036(2) -0.0003(14) 0.0074(14) 0.0028(15)
C26 0.0272(18) 0.043(2) 0.033(2) -0.0013(15) 0.0040(14) -0.0034(16)
C27 0.034(2) 0.066(3) 0.043(2) -0.0022(19) 0.0175(17) 0.001(2)

loop_
_atom_type_symbol
_atom_type_description
_atom_type_scat_dispersion_real
_atom_type_scat_dispersion_imag
_atom_type_scat_source
C C 0.0181 0.0091 'International Tables Vol C Tables 4.2.6.8 and 6.1.1.4'
H H 0.0000 0.0000 'International Tables Vol C Tables 4.2.6.8 and 6.1.1.4'
N N 0.0311 0.0180 'International Tables Vol C Tables 4.2.6.8 and 6.1.1.4'
O O 0.0492 0.0322 'International Tables Vol C Tables 4.2.6.8 and 6.1.1.4'
Cl Cl 0.3639 0.7018 'International Tables Vol C Tables 4.2.6.8 and 6.1.1.4'

loop_
_geom_angle_atom_site_label_1
_geom_angle_atom_site_label_2
_geom_angle_atom_site_label_3
_geom_angle
O1 N1 C5 114.7(2)
O1 N1 C1 116.5(2)
C5 N1 C1 125.3(2)
C11 N2 C10 107.9(2)
C11 N2 C12 109.1(2)
C10 N2 C12 107.13(19)
C11 N2 C3 109.61(19)
C10 N2 C3 111.79(19)
C12 N2 C3 111.27(19)
H2C O2 H2D 103.(3)
H3A O3 H3B 104.(3)
N1 C1 C7 108.0(2)
N1 C1 C6 107.9(2)
C7 C1 C6 109.7(2)
N1 C1 C2 110.5(2)
C7 C1 C2 112.1(2)
C6 C1 C2 108.5(2)
C3 C2 C1 111.8(2)
C3 C2 H2A 109.3
C1 C2 H2A 109.3
C3 C2 H2B 109.3
C1 C2 H2B 109.3
H2A C2 H2B 107.9
C4 C3 C2 107.6(2)
C4 C3 N2 111.8(2)
C2 C3 N2 113.6(2)
C4 C3 H3 107.9
C2 C3 H3 107.9
N2 C3 H3 107.9
C3 C4 C5 112.3(2)
C3 C4 H4A 109.2
C5 C4 H4A 109.2
C3 C4 H4B 109.2
C5 C4 H4B 109.2
H4A C4 H4B 107.9
N1 C5 C4 110.4(2)
N1 C5 C8 107.2(2)
C4 C5 C8 108.1(2)
N1 C5 C9 108.2(2)
C4 C5 C9 112.2(2)
C8 C5 C9 110.5(2)
C1 C6 H6A 109.5
C1 C6 H6B 109.5
H6A C6 H6B 109.5
C1 C6 H6C 109.5
H6A C6 H6C 109.5
H6B C6 H6C 109.5
C1 C7 H7A 109.5
C1 C7 H7B 109.5
H7A C7 H7B 109.5
C1 C7 H7C 109.5
H7A C7 H7C 109.5
H7B C7 H7C 109.5
C5 C8 H8A 109.5
C5 C8 H8B 109.5
H8A C8 H8B 109.5
C5 C8 H8C 109.5
H8A C8 H8C 109.5
H8B C8 H8C 109.5
C5 C9 H9A 109.5
C5 C9 H9B 109.5
H9A C9 H9B 109.5
C5 C9 H9C 109.5
H9A C9 H9C 109.5
H9B C9 H9C 109.5
N2 C10 H10A 109.5
N2 C10 H10B 109.5
H10A C10 H10B 109.5
N2 C10 H10C 109.5
H10A C10 H10C 109.5
H10B C10 H10C 109.5
N2 C11 H11A 109.5
N2 C11 H11B 109.5
H11A C11 H11B 109.5
N2 C11 H11C 109.5
H11A C11 H11C 109.5
H11B C11 H11C 109.5
C13 C12 N2 115.8(2)
C13 C12 H12A 108.3
N2 C12 H12A 108.3
C13 C12 H12B 108.3
N2 C12 H12B 108.3
H12A C12 H12B 107.4
C12 C13 C14 110.7(2)
C12 C13 H13A 109.5
C14 C13 H13A 109.5
C12 C13 H13B 109.5
C14 C13 H13B 109.5
H13A C13 H13B 108.1
C15 C14 C13 116.0(2)
C15 C14 H14A 108.3
C13 C14 H14A 108.3
C15 C14 H14B 108.3
C13 C14 H14B 108.3
H14A C14 H14B 107.4
C16 C15 C14 115.8(3)
C16 C15 H15A 108.3
C14 C15 H15A 108.3
C16 C15 H15B 108.3
C14 C15 H15B 108.3
H15A C15 H15B 107.4
C15 C16 C17 112.6(2)
C15 C16 H16A 109.1
C17 C16 H16A 109.1
C15 C16 H16B 109.1
C17 C16 H16B 109.1
H16A C16 H16B 107.8
C18 C17 C16 114.1(2)
C18 C17 H17A 108.7
C16 C17 H17A 108.7
C18 C17 H17B 108.7
C16 C17 H17B 108.7
H17A C17 H17B 107.6
C17 C18 C19 114.1(3)
C17 C18 H18A 108.7
C19 C18 H18A 108.7
C17 C18 H18B 108.7
C19 C18 H18B 108.7
H18A C18 H18B 107.6
C20 C19 C18 114.4(3)
C20 C19 H19A 108.7
C18 C19 H19A 108.7
C20 C19 H19B 108.7
C18 C19 H19B 108.7
H19A C19 H19B 107.6
C21 C20 C19 114.5(3)
C21 C20 H20A 108.6
C19 C20 H20A 108.6
C21 C20 H20B 108.6
C19 C20 H20B 108.6
H20A C20 H20B 107.6
C22 C21 C20 114.0(3)
C22 C21 H21A 108.7
C20 C21 H21A 108.7
C22 C21 H21B 108.7
C20 C21 H21B 108.7
H21A C21 H21B 107.6
C21 C22 C23 114.6(3)
C21 C22 H22A 108.6
C23 C22 H22A 108.6
C21 C22 H22B 108.6
C23 C22 H22B 108.6
H22A C22 H22B 107.6
C24 C23 C22 114.0(3)
C24 C23 H23A 108.7
C22 C23 H23A 108.7
C24 C23 H23B 108.7
C22 C23 H23B 108.7
H23A C23 H23B 107.6
C23 C24 C25 114.4(3)
C23 C24 H24A 108.7
C25 C24 H24A 108.7
C23 C24 H24B 108.7
C25 C24 H24B 108.7
H24A C24 H24B 107.6
C24 C25 C26 113.8(3)
C24 C25 H25A 108.8
C26 C25 H25A 108.8
C24 C25 H25B 108.8
C26 C25 H25B 108.8
H25A C25 H25B 107.7
C27 C26 C25 113.5(3)
C27 C26 H26A 108.9
C25 C26 H26A 108.9
C27 C26 H26B 108.9
C25 C26 H26B 108.9
H26A C26 H26B 107.7
C26 C27 H27A 109.5
C26 C27 H27B 109.5
H27A C27 H27B 109.5
C26 C27 H27C 109.5
H27A C27 H27C 109.5
H27B C27 H27C 109.5

loop_
_geom_bond_atom_site_label_1
_geom_bond_atom_site_label_2
_geom_bond_distance
N1 O1 1.289(3)
N1 C5 1.493(3)
N1 C1 1.494(3)
N2 C11 1.504(3)
N2 C10 1.506(3)
N2 C12 1.526(3)
N2 C3 1.533(3)
O2 H2C 0.82(4)
O2 H2D 0.90(4)
O3 H3A 0.86(4)
O3 H3B 0.81(4)
C1 C7 1.524(4)
C1 C6 1.535(4)
C1 C2 1.536(4)
C2 C3 1.523(3)
C2 H2A 0.99
C2 H2B 0.99
C3 C4 1.519(4)
C3 H3 1.0
C4 C5 1.525(4)
C4 H4A 0.99
C4 H4B 0.99
C5 C8 1.525(4)
C5 C9 1.537(4)
C6 H6A 0.98
C6 H6B 0.98
C6 H6C 0.98
C7 H7A 0.98
C7 H7B 0.98
C7 H7C 0.98
C8 H8A 0.98
C8 H8B 0.98
C8 H8C 0.98
C9 H9A 0.98
C9 H9B 0.98
C9 H9C 0.98
C10 H10A 0.98
C10 H10B 0.98
C10 H10C 0.98
C11 H11A 0.98
C11 H11B 0.98
C11 H11C 0.98
C12 C13 1.517(4)
C12 H12A 0.99
C12 H12B 0.99
C13 C14 1.541(4)
C13 H13A 0.99
C13 H13B 0.99
C14 C15 1.529(4)
C14 H14A 0.99
C14 H14B 0.99
C15 C16 1.519(4)
C15 H15A 0.99
C15 H15B 0.99
C16 C17 1.521(4)
C16 H16A 0.99
C16 H16B 0.99
C17 C18 1.517(4)
C17 H17A 0.99
C17 H17B 0.99
C18 C19 1.522(4)
C18 H18A 0.99
C18 H18B 0.99
C19 C20 1.518(4)
C19 H19A 0.99
C19 H19B 0.99
C20 C21 1.517(4)
C20 H20A 0.99
C20 H20B 0.99
C21 C22 1.516(4)
C21 H21A 0.99
C21 H21B 0.99
C22 C23 1.522(4)
C22 H22A 0.99
C22 H22B 0.99
C23 C24 1.515(4)
C23 H23A 0.99
C23 H23B 0.99
C24 C25 1.516(4)
C24 H24A 0.99
C24 H24B 0.99
C25 C26 1.519(4)
C25 H25A 0.99
C25 H25B 0.99
C26 C27 1.511(5)
C26 H26A 0.99
C26 H26B 0.99
C27 H27A 0.98
C27 H27B 0.98
C27 H27C 0.98

loop_
_geom_hbond_atom_site_label_D
_geom_hbond_atom_site_label_H
_geom_hbond_atom_site_label_A
_geom_hbond_site_symmetry_A
_geom_hbond_distance_DH
_geom_hbond_distance_HA
_geom_hbond_distance_DA
_geom_hbond_angle_DHA
O2 H2C O1 . 0.82(4) 2.01(4) 2.826(3) 177.(3)
O2 H2D Cl1 . 0.90(4) 2.31(4) 3.205(3) 177.(4)
O3 H3A Cl1 . 0.86(4) 2.31(4) 3.174(2) 178.(3)
O3 H3B Cl1 3_535 0.81(4) 2.43(4) 3.224(3) 167.(4)
C2 H2A Cl1 3_545 0.99 2.97 3.864(3) 151.2
C7 H7B Cl1 4_546 0.98 2.88 3.815(3) 159.0
C11 H11A Cl1 4_556 0.98 2.68 3.617(3) 160.1
C11 H11B O1 4_556 0.98 2.39 3.222(3) 142.6
C11 H11C O3 4_546 0.98 2.49 3.226(3) 131.9
C12 H12A O2 1_565 0.99 2.43 3.417(4) 171.5
C12 H12B Cl1 4_556 0.99 2.87 3.783(3) 153.0
C13 H13B O1 4_556 0.99 2.59 3.567(3) 167.4

loop_
_geom_torsion_atom_site_label_1
_geom_torsion_atom_site_label_2
_geom_torsion_atom_site_label_3
_geom_torsion_atom_site_label_4
_geom_torsion
O1 N1 C1 C7 63.9(3)
C5 N1 C1 C7 -93.8(3)
O1 N1 C1 C6 -54.6(3)
C5 N1 C1 C6 147.7(2)
O1 N1 C1 C2 -173.1(2)
C5 N1 C1 C2 29.2(3)
N1 C1 C2 C3 -45.0(3)
C7 C1 C2 C3 75.6(3)
C6 C1 C2 C3 -163.1(2)
C1 C2 C3 C4 64.1(3)
C1 C2 C3 N2 -171.6(2)
C11 N2 C3 C4 -176.3(2)
C10 N2 C3 C4 64.1(3)
C12 N2 C3 C4 -55.6(3)
C11 N2 C3 C2 61.7(3)
C10 N2 C3 C2 -57.8(3)
C12 N2 C3 C2 -177.6(2)
C2 C3 C4 C5 -64.6(3)
N2 C3 C4 C5 170.1(2)
O1 N1 C5 C4 172.7(2)
C1 N1 C5 C4 -29.3(3)
O1 N1 C5 C8 55.1(3)
C1 N1 C5 C8 -146.9(2)
O1 N1 C5 C9 -64.2(3)
C1 N1 C5 C9 93.9(3)
C3 C4 C5 N1 45.5(3)
C3 C4 C5 C8 162.5(2)
C3 C4 C5 C9 -75.3(3)
C11 N2 C12 C13 69.8(3)
C10 N2 C12 C13 -173.7(2)
C3 N2 C12 C13 -51.3(3)
N2 C12 C13 C14 -172.2(2)
C12 C13 C14 C15 -67.2(3)
C13 C14 C15 C16 -61.7(4)
C14 C15 C16 C17 -169.3(3)
C15 C16 C17 C18 -176.3(3)
C16 C17 C18 C19 -173.7(3)
C17 C18 C19 C20 -175.3(3)
C18 C19 C20 C21 -180.0(3)
C19 C20 C21 C22 178.2(3)
C20 C21 C22 C23 179.7(3)
C21 C22 C23 C24 178.9(3)
C22 C23 C24 C25 176.3(3)
C23 C24 C25 C26 -177.5(3)
C24 C25 C26 C27 179.2(3)
